data_4027011
loop_
_publ_author_name
'Andrew S. Paton'
'Graham E. Morse'
'David Castelino'
'Timothy P. Bender'

_publ_contact_author_address
;                       Department of Chemical Engineering and Applied Chemistry
                        University of Toronto
                        200 College St.
                        Ontario
                        Canada
                        M5S 3E5

            Department of Chemistry
            University of Toronto
            80 St. George St.
            Toronto
            Ontario, Canada
            M5S 3H6 
;
_publ_contact_author_email TIM.BENDER@UTORONTO.CA
_publ_contact_author_name 'Timothy Bender'
_publ_section_title
;
 Pseudohalides of Boron Subphthalocyanine
;
_journal_name_full 'Journal of Organic Chemistry'
_journal_page_first 2531
_journal_page_last 2536
_journal_paper_doi 10.1021/jo202365x
_journal_volume 77
_journal_year 2012
_chemical_formula_moiety 'C31 H19 B N6 O3 S'
_chemical_formula_sum 'C31 H19 B N6 O3 S'
_chemical_formula_weight 566.39
_chemical_name_systematic
; 
 ? 
;
_space_group_IT_number 2
_symmetry_cell_setting triclinic
_symmetry_space_group_name_Hall '-P 1'
_symmetry_space_group_name_H-M 'P -1'
_atom_sites_solution_hydrogens geom
_atom_sites_solution_primary direct
_atom_sites_solution_secondary difmap
_audit_creation_method SHELXL-97
_cell_angle_alpha 93.149(3)
_cell_angle_beta 105.062(3)
_cell_angle_gamma 100.435(3)
_cell_formula_units_Z 2
_cell_length_a 8.7086(5)
_cell_length_b 11.9726(6)
_cell_length_c 12.5052(7)
_cell_measurement_reflns_used 11545
_cell_measurement_temperature 150(1)
_cell_measurement_theta_max 27.6
_cell_measurement_theta_min 2.6
_cell_volume 1231.07(12)
_computing_cell_refinement 'Denzo-SMN (Otwinowski & Minor, 1997)'
_computing_data_collection 'Collect (Nonius B.V., 1997-2002)'
_computing_data_reduction Denzo-SMN
_computing_molecular_graphics 'PLATON (Spek, 2009)'
_computing_publication_material 'SHELXTL V6.1'
_computing_structure_refinement 'SHELXTL V6.1 (Sheldrick, 2008)'
_computing_structure_solution 'SIR-92 (Altomare et al., 1994)'
_diffrn_ambient_temperature 150(1)
_diffrn_detector_area_resol_mean 9
_diffrn_measured_fraction_theta_full 0.995
_diffrn_measured_fraction_theta_max 0.978
_diffrn_measurement_device_type 'Nonius KappaCCD'
_diffrn_measurement_method '\f scans and \w scans with \k offsets'
_diffrn_radiation_monochromator graphite
_diffrn_radiation_source 'fine-focus sealed tube'
_diffrn_radiation_type MoK\a
_diffrn_radiation_wavelength 0.71073
_diffrn_reflns_av_R_equivalents 0.0660
_diffrn_reflns_av_sigmaI/netI 0.1103
_diffrn_reflns_limit_h_max 10
_diffrn_reflns_limit_h_min -11
_diffrn_reflns_limit_k_max 15
_diffrn_reflns_limit_k_min -15
_diffrn_reflns_limit_l_max 16
_diffrn_reflns_limit_l_min -16
_diffrn_reflns_number 11545
_diffrn_reflns_theta_full 25.24
_diffrn_reflns_theta_max 27.60
_diffrn_reflns_theta_min 2.56
_diffrn_standards_number 0
_exptl_absorpt_coefficient_mu 0.182
_exptl_absorpt_correction_T_max 0.978
_exptl_absorpt_correction_T_min 0.837
_exptl_absorpt_correction_type multi-scan
_exptl_absorpt_process_details
;
multi-scan from symmetry-related measurements 
 Sortav (Blessing 1995)
;
_exptl_crystal_colour purple
_exptl_crystal_density_diffrn 1.528
_exptl_crystal_description block
_exptl_crystal_F_000 584
_exptl_crystal_size_max 0.30
_exptl_crystal_size_mid 0.26
_exptl_crystal_size_min 0.13
_refine_diff_density_max 0.524
_refine_diff_density_min -0.553
_refine_diff_density_rms 0.088
_refine_ls_extinction_method none
_refine_ls_goodness_of_fit_ref 1.030
_refine_ls_hydrogen_treatment constr
_refine_ls_matrix_type full
_refine_ls_number_parameters 380
_refine_ls_number_reflns 5596
_refine_ls_number_restraints 0
_refine_ls_restrained_S_all 1.030
_refine_ls_R_factor_all 0.1436
_refine_ls_R_factor_gt 0.0675
_refine_ls_shift/su_max 0.000
_refine_ls_shift/su_mean 0.000
_refine_ls_structure_factor_coef Fsqd
_refine_ls_weighting_details 'calc w=1/[\s^2^(Fo^2^)+(0.0958P)^2^] where P=(Fo^2^+2Fc^2^)/3'
_refine_ls_weighting_scheme calc
_refine_ls_wR_factor_gt 0.1534
_refine_ls_wR_factor_ref 0.1931
_reflns_number_gt 3061
_reflns_number_total 5596
_reflns_threshold_expression I>2\s(I)
_cod_data_source_file jo202365x_si_001.cif
_cod_data_source_block k1195
_cod_database_code 4027011

loop_
_symmetry_equiv_pos_as_xyz
'x, y, z'
'-x, -y, -z'

loop_
_atom_site_label
_atom_site_type_symbol
_atom_site_fract_x
_atom_site_fract_y
_atom_site_fract_z
_atom_site_U_iso_or_equiv
_atom_site_adp_type
_atom_site_occupancy
_atom_site_symmetry_multiplicity
_atom_site_calc_flag
_atom_site_refinement_flags
S1 S 0.74864(10) 0.43025(7) 0.35304(7) 0.0274(3) Uani 1 1 d .
O1 O 0.8409(3) 0.33014(18) 0.35514(17) 0.0290(6) Uani 1 1 d .
O2 O 0.8656(3) 0.53548(18) 0.38218(19) 0.0341(6) Uani 1 1 d .
O3 O 0.6239(3) 0.41627(19) 0.24984(18) 0.0315(6) Uani 1 1 d .
N1 N 0.9124(3) 0.2923(2) 0.1770(2) 0.0244(6) Uani 1 1 d .
N2 N 1.1587(3) 0.2301(2) 0.2567(2) 0.0289(7) Uani 1 1 d .
N3 N 0.9166(3) 0.1542(2) 0.3061(2) 0.0239(6) Uani 1 1 d .
N4 N 0.6743(3) 0.0159(2) 0.2880(2) 0.0283(7) Uani 1 1 d .
N5 N 0.6666(3) 0.1841(2) 0.1946(2) 0.0240(6) Uani 1 1 d .
N6 N 0.6684(3) 0.2791(2) 0.0325(2) 0.0267(7) Uani 1 1 d .
C1 C 0.8304(4) 0.3120(3) 0.0736(3) 0.0249(8) Uani 1 1 d .
C2 C 0.9535(4) 0.3469(3) 0.0161(3) 0.0248(8) Uani 1 1 d .
C3 C 0.9415(4) 0.3733(3) -0.0917(3) 0.0304(8) Uani 1 1 d .
H3A H 0.8387 0.3736 -0.1417 0.036 Uiso 1 1 calc R
C4 C 1.0819(5) 0.3990(3) -0.1253(3) 0.0347(9) Uani 1 1 d .
H4A H 1.0755 0.4171 -0.1991 0.042 Uiso 1 1 calc R
C5 C 1.2334(5) 0.3987(3) -0.0517(3) 0.0349(9) Uani 1 1 d .
H5A H 1.3285 0.4215 -0.0753 0.042 Uiso 1 1 calc R
C6 C 1.2486(4) 0.3663(3) 0.0546(3) 0.0313(8) Uani 1 1 d .
H6A H 1.3515 0.3631 0.1029 0.038 Uiso 1 1 calc R
C7 C 1.1059(4) 0.3386(3) 0.0878(3) 0.0262(8) Uani 1 1 d .
C8 C 1.0738(4) 0.2914(3) 0.1864(3) 0.0254(8) Uani 1 1 d .
C9 C 1.0752(4) 0.1555(3) 0.3099(3) 0.0270(8) Uani 1 1 d .
C10 C 1.1111(4) 0.0505(3) 0.3523(3) 0.0276(8) Uani 1 1 d .
C11 C 1.2505(4) 0.0063(3) 0.3748(3) 0.0337(9) Uani 1 1 d .
H11A H 1.3501 0.0504 0.3695 0.040 Uiso 1 1 calc R
C12 C 1.2423(5) -0.1035(3) 0.4051(3) 0.0377(9) Uani 1 1 d .
H12A H 1.3382 -0.1339 0.4231 0.045 Uiso 1 1 calc R
C13 C 1.0959(5) -0.1703(3) 0.4097(3) 0.0398(10) Uani 1 1 d .
H13A H 1.0932 -0.2461 0.4292 0.048 Uiso 1 1 calc R
C14 C 0.9537(5) -0.1278(3) 0.3864(3) 0.0344(9) Uani 1 1 d .
H14A H 0.8538 -0.1738 0.3887 0.041 Uiso 1 1 calc R
C15 C 0.9619(4) -0.0164(3) 0.3595(3) 0.0269(8) Uani 1 1 d .
C16 C 0.8365(4) 0.0505(3) 0.3236(3) 0.0262(8) Uani 1 1 d .
C17 C 0.5934(4) 0.0797(3) 0.2190(3) 0.0269(8) Uani 1 1 d .
C18 C 0.4383(4) 0.0486(3) 0.1339(3) 0.0266(8) Uani 1 1 d .
C19 C 0.3086(4) -0.0445(3) 0.1165(3) 0.0292(8) Uani 1 1 d .
H19A H 0.3087 -0.1005 0.1674 0.035 Uiso 1 1 calc R
C20 C 0.1803(4) -0.0520(3) 0.0227(3) 0.0326(9) Uani 1 1 d .
H20A H 0.0886 -0.1125 0.0113 0.039 Uiso 1 1 calc R
C21 C 0.1805(4) 0.0258(3) -0.0556(3) 0.0330(9) Uani 1 1 d .
H21A H 0.0900 0.0171 -0.1194 0.040 Uiso 1 1 calc R
C22 C 0.3099(4) 0.1153(3) -0.0422(3) 0.0286(8) Uani 1 1 d .
H22A H 0.3119 0.1666 -0.0974 0.034 Uiso 1 1 calc R
C23 C 0.4374(4) 0.1287(3) 0.0540(3) 0.0246(8) Uani 1 1 d .
C24 C 0.5908(4) 0.2097(3) 0.0919(3) 0.0241(7) Uani 1 1 d .
C25 C 0.6617(4) 0.4042(3) 0.4634(3) 0.0246(7) Uani 1 1 d .
C26 C 0.7299(4) 0.4679(3) 0.5657(3) 0.0302(8) Uani 1 1 d .
H26A H 0.8208 0.5287 0.5757 0.036 Uiso 1 1 calc R
C27 C 0.6654(4) 0.4427(3) 0.6535(3) 0.0327(9) Uani 1 1 d .
H27A H 0.7128 0.4868 0.7237 0.039 Uiso 1 1 calc R
C28 C 0.5321(4) 0.3538(3) 0.6411(3) 0.0284(8) Uani 1 1 d .
C29 C 0.4621(4) 0.2938(3) 0.5358(3) 0.0336(9) Uani 1 1 d .
H29A H 0.3690 0.2345 0.5247 0.040 Uiso 1 1 calc R
C30 C 0.5250(4) 0.3186(3) 0.4469(3) 0.0283(8) Uani 1 1 d .
H30A H 0.4750 0.2773 0.3755 0.034 Uiso 1 1 calc R
C31 C 0.4669(4) 0.3223(3) 0.7386(3) 0.0364(9) Uani 1 1 d .
H31A H 0.4565 0.2400 0.7434 0.055 Uiso 1 1 calc R
H31B H 0.3603 0.3425 0.7281 0.055 Uiso 1 1 calc R
H31C H 0.5418 0.3640 0.8075 0.055 Uiso 1 1 calc R
B1 B 0.8315(5) 0.2451(3) 0.2606(3) 0.0260(9) Uani 1 1 d .

loop_
_atom_site_aniso_label
_atom_site_aniso_U_11
_atom_site_aniso_U_22
_atom_site_aniso_U_33
_atom_site_aniso_U_23
_atom_site_aniso_U_13
_atom_site_aniso_U_12
S1 0.0322(5) 0.0251(4) 0.0281(5) 0.0030(4) 0.0127(4) 0.0074(4)
O1 0.0314(13) 0.0286(12) 0.0297(13) 0.0002(10) 0.0111(11) 0.0100(10)
O2 0.0408(15) 0.0254(12) 0.0363(14) 0.0005(11) 0.0166(12) -0.0009(10)
O3 0.0339(14) 0.0362(14) 0.0254(13) 0.0029(11) 0.0063(11) 0.0125(11)
N1 0.0251(15) 0.0245(14) 0.0251(15) 0.0022(12) 0.0095(12) 0.0055(11)
N2 0.0325(17) 0.0265(15) 0.0279(16) 0.0003(13) 0.0103(13) 0.0047(13)
N3 0.0263(15) 0.0262(14) 0.0225(14) 0.0038(12) 0.0121(12) 0.0059(12)
N4 0.0304(17) 0.0273(15) 0.0306(16) 0.0039(13) 0.0143(13) 0.0054(12)
N5 0.0236(15) 0.0220(14) 0.0288(15) 0.0023(12) 0.0121(13) 0.0038(11)
N6 0.0270(16) 0.0258(14) 0.0296(15) 0.0017(12) 0.0116(13) 0.0061(12)
C1 0.030(2) 0.0205(16) 0.0256(18) 0.0009(14) 0.0091(15) 0.0066(14)
C2 0.0265(19) 0.0208(16) 0.0295(18) 0.0023(14) 0.0125(15) 0.0040(13)
C3 0.043(2) 0.0229(17) 0.0279(19) 0.0040(15) 0.0140(17) 0.0083(15)
C4 0.051(2) 0.0296(19) 0.0300(19) 0.0049(16) 0.0231(19) 0.0067(17)
C5 0.044(2) 0.0260(18) 0.043(2) 0.0052(16) 0.0262(19) 0.0055(16)
C6 0.033(2) 0.0238(17) 0.041(2) 0.0023(16) 0.0171(17) 0.0063(14)
C7 0.034(2) 0.0191(16) 0.0284(18) -0.0004(14) 0.0141(16) 0.0059(14)
C8 0.032(2) 0.0216(16) 0.0228(17) -0.0006(14) 0.0093(15) 0.0029(14)
C9 0.028(2) 0.0292(18) 0.0237(17) -0.0007(15) 0.0067(15) 0.0069(14)
C10 0.036(2) 0.0303(18) 0.0188(17) 0.0064(14) 0.0099(15) 0.0080(15)
C11 0.038(2) 0.035(2) 0.031(2) 0.0022(16) 0.0131(17) 0.0114(16)
C12 0.043(2) 0.044(2) 0.031(2) 0.0067(18) 0.0098(18) 0.0223(19)
C13 0.057(3) 0.033(2) 0.036(2) 0.0110(17) 0.0168(19) 0.0154(19)
C14 0.045(2) 0.034(2) 0.0278(19) 0.0081(16) 0.0141(17) 0.0083(17)
C15 0.034(2) 0.0291(18) 0.0192(17) 0.0021(14) 0.0086(15) 0.0084(15)
C16 0.029(2) 0.0261(17) 0.0267(18) 0.0049(14) 0.0140(15) 0.0049(14)
C17 0.035(2) 0.0257(17) 0.0270(18) 0.0055(15) 0.0170(16) 0.0100(15)
C18 0.0255(18) 0.0290(18) 0.0266(18) -0.0048(15) 0.0101(15) 0.0069(14)
C19 0.031(2) 0.0254(17) 0.037(2) 0.0015(15) 0.0193(17) 0.0064(15)
C20 0.0249(19) 0.0288(18) 0.043(2) -0.0092(17) 0.0123(17) 0.0022(15)
C21 0.028(2) 0.0337(19) 0.038(2) -0.0074(17) 0.0107(16) 0.0079(15)
C22 0.0283(19) 0.0296(18) 0.0296(19) -0.0011(15) 0.0106(16) 0.0073(15)
C23 0.0245(18) 0.0214(16) 0.0297(18) -0.0026(14) 0.0108(15) 0.0056(13)
C24 0.0265(18) 0.0253(17) 0.0225(17) -0.0002(14) 0.0086(15) 0.0088(14)
C25 0.0259(18) 0.0226(16) 0.0280(18) 0.0048(14) 0.0088(15) 0.0094(14)
C26 0.033(2) 0.0271(18) 0.0318(19) 0.0029(15) 0.0118(16) 0.0056(15)
C27 0.039(2) 0.0294(19) 0.0298(19) 0.0011(16) 0.0118(17) 0.0058(16)
C28 0.0302(19) 0.0296(18) 0.0314(19) 0.0087(15) 0.0128(16) 0.0132(15)
C29 0.031(2) 0.035(2) 0.035(2) 0.0034(16) 0.0138(17) 0.0030(16)
C30 0.0281(19) 0.0296(18) 0.0251(18) -0.0004(15) 0.0074(15) 0.0014(15)
C31 0.041(2) 0.043(2) 0.031(2) 0.0084(17) 0.0179(17) 0.0114(17)
B1 0.030(2) 0.0257(19) 0.024(2) 0.0026(16) 0.0123(17) 0.0043(16)

loop_
_atom_type_symbol
_atom_type_description
_atom_type_scat_dispersion_real
_atom_type_scat_dispersion_imag
_atom_type_scat_source
C C 0.0033 0.0016 'International Tables Vol C Tables 4.2.6.8 and 6.1.1.4'
H H 0.0000 0.0000 'International Tables Vol C Tables 4.2.6.8 and 6.1.1.4'
B B 0.0013 0.0007 'International Tables Vol C Tables 4.2.6.8 and 6.1.1.4'
N N 0.0061 0.0033 'International Tables Vol C Tables 4.2.6.8 and 6.1.1.4'
O O 0.0106 0.0060 'International Tables Vol C Tables 4.2.6.8 and 6.1.1.4'
S S 0.1246 0.1234 'International Tables Vol C Tables 4.2.6.8 and 6.1.1.4'

loop_
_geom_angle_atom_site_label_1
_geom_angle_atom_site_label_2
_geom_angle_atom_site_label_3
_geom_angle
O2 S1 O3 118.26(15)
O2 S1 O1 108.44(14)
O3 S1 O1 108.98(12)
O2 S1 C25 108.89(14)
O3 S1 C25 110.09(15)
O1 S1 C25 100.75(14)
B1 O1 S1 127.8(2)
C1 N1 C8 112.7(3)
C1 N1 B1 123.6(3)
C8 N1 B1 121.6(3)
C8 N2 C9 117.3(3)
C9 N3 C16 112.9(3)
C9 N3 B1 122.6(3)
C16 N3 B1 122.9(3)
C17 N4 C16 116.7(3)
C24 N5 C17 112.5(3)
C24 N5 B1 123.4(3)
C17 N5 B1 122.3(3)
C1 N6 C24 116.5(3)
N6 C1 N1 123.1(3)
N6 C1 C2 129.6(3)
N1 C1 C2 105.8(3)
C3 C2 C7 120.3(3)
C3 C2 C1 131.6(3)
C7 C2 C1 107.7(3)
C4 C3 C2 118.7(3)
C4 C3 H3A 120.6
C2 C3 H3A 120.6
C3 C4 C5 120.7(3)
C3 C4 H4A 119.6
C5 C4 H4A 119.6
C6 C5 C4 121.9(3)
C6 C5 H5A 119.0
C4 C5 H5A 119.0
C5 C6 C7 117.1(3)
C5 C6 H6A 121.4
C7 C6 H6A 121.4
C6 C7 C2 120.9(3)
C6 C7 C8 132.1(3)
C2 C7 C8 106.8(3)
N2 C8 N1 122.8(3)
N2 C8 C7 129.4(3)
N1 C8 C7 105.5(3)
N2 C9 N3 122.2(3)
N2 C9 C10 129.6(3)
N3 C9 C10 106.4(3)
C11 C10 C15 120.4(3)
C11 C10 C9 132.4(3)
C15 C10 C9 106.9(3)
C10 C11 C12 118.6(3)
C10 C11 H11A 120.7
C12 C11 H11A 120.7
C11 C12 C13 121.2(4)
C11 C12 H12A 119.4
C13 C12 H12A 119.4
C14 C13 C12 121.0(4)
C14 C13 H13A 119.5
C12 C13 H13A 119.5
C15 C14 C13 118.1(3)
C15 C14 H14A 120.9
C13 C14 H14A 120.9
C14 C15 C10 120.5(3)
C14 C15 C16 132.0(3)
C10 C15 C16 107.3(3)
N4 C16 N3 123.2(3)
N4 C16 C15 129.6(3)
N3 C16 C15 105.5(3)
N4 C17 N5 122.8(3)
N4 C17 C18 130.2(3)
N5 C17 C18 104.9(3)
C19 C18 C23 119.9(3)
C19 C18 C17 132.1(3)
C23 C18 C17 107.8(3)
C20 C19 C18 117.6(3)
C20 C19 H19A 121.2
C18 C19 H19A 121.2
C19 C20 C21 122.3(3)
C19 C20 H20A 118.9
C21 C20 H20A 118.9
C22 C21 C20 120.9(3)
C22 C21 H21A 119.5
C20 C21 H21A 119.5
C21 C22 C23 118.3(3)
C21 C22 H22A 120.9
C23 C22 H22A 120.9
C22 C23 C18 120.9(3)
C22 C23 C24 132.3(3)
C18 C23 C24 106.7(3)
N6 C24 N5 122.7(3)
N6 C24 C23 128.9(3)
N5 C24 C23 106.6(3)
C26 C25 C30 120.5(3)
C26 C25 S1 120.2(2)
C30 C25 S1 119.3(2)
C25 C26 C27 119.7(3)
C25 C26 H26A 120.2
C27 C26 H26A 120.2
C26 C27 C28 121.3(3)
C26 C27 H27A 119.3
C28 C27 H27A 119.3
C29 C28 C27 117.7(3)
C29 C28 C31 121.0(3)
C27 C28 C31 121.3(3)
C30 C29 C28 121.5(3)
C30 C29 H29A 119.2
C28 C29 H29A 119.2
C29 C30 C25 119.2(3)
C29 C30 H30A 120.4
C25 C30 H30A 120.4
C28 C31 H31A 109.5
C28 C31 H31B 109.5
H31A C31 H31B 109.5
C28 C31 H31C 109.5
H31A C31 H31C 109.5
H31B C31 H31C 109.5
N3 B1 N1 106.0(3)
N3 B1 N5 105.2(3)
N1 B1 N5 105.1(3)
N3 B1 O1 108.3(3)
N1 B1 O1 114.3(3)
N5 B1 O1 117.0(3)

loop_
_geom_bond_atom_site_label_1
_geom_bond_atom_site_label_2
_geom_bond_distance
S1 O2 1.431(2)
S1 O3 1.434(2)
S1 O1 1.557(2)
S1 C25 1.755(3)
O1 B1 1.492(4)
N1 C1 1.361(4)
N1 C8 1.382(4)
N1 B1 1.487(4)
N2 C8 1.337(4)
N2 C9 1.360(4)
N3 C9 1.367(4)
N3 C16 1.368(4)
N3 B1 1.483(5)
N4 C17 1.333(4)
N4 C16 1.344(4)
N5 C24 1.362(4)
N5 C17 1.384(4)
N5 B1 1.488(4)
N6 C1 1.345(4)
N6 C24 1.351(4)
C1 C2 1.454(4)
C2 C3 1.383(4)
C2 C7 1.419(5)
C3 C4 1.382(5)
C3 H3A 0.9500
C4 C5 1.399(5)
C4 H4A 0.9500
C5 C6 1.386(5)
C5 H5A 0.9500
C6 C7 1.401(4)
C6 H6A 0.9500
C7 C8 1.454(4)
C9 C10 1.446(5)
C10 C11 1.380(5)
C10 C15 1.425(4)
C11 C12 1.382(5)
C11 H11A 0.9500
C12 C13 1.394(5)
C12 H12A 0.9500
C13 C14 1.391(5)
C13 H13A 0.9500
C14 C15 1.387(5)
C14 H14A 0.9500
C15 C16 1.462(5)
C17 C18 1.457(5)
C18 C19 1.398(4)
C18 C23 1.422(5)
C19 C20 1.379(5)
C19 H19A 0.9500
C20 C21 1.389(5)
C20 H20A 0.9500
C21 C22 1.374(5)
C21 H21A 0.9500
C22 C23 1.389(5)
C22 H22A 0.9500
C23 C24 1.449(4)
C25 C26 1.380(4)
C25 C30 1.385(4)
C26 C27 1.381(5)
C26 H26A 0.9500
C27 C28 1.395(5)
C27 H27A 0.9500
C28 C29 1.393(4)
C28 C31 1.511(4)
C29 C30 1.385(4)
C29 H29A 0.9500
C30 H30A 0.9500
C31 H31A 0.9800
C31 H31B 0.9800
C31 H31C 0.9800
